data_7057914
loop_
_publ_author_name
'Smirnov, Andrey S.'
'Martins, Lu\'isa M. D. R. S.'
'Nikolaev, Dmitriy N.'
'Manzhos, Roman A.'
'Gurzhiy, Vlad V.'
'Krivenko, Alexander G.'
'Nikolaenko, Kirill O.'
'Belyakov, Alexander V.'
'Garabadzhiu, Alexander V.'
'Davidovich, Pavel B.'

_publ_section_title
;
 Structure and catalytic properties of novel copper isatin Schiff base
 complexes
;
_journal_issue 1
_journal_name_full 'New Journal of Chemistry'
_journal_page_first 188
_journal_paper_doi 10.1039/C8NJ02718H
_journal_volume 43
_journal_year 2019
_chemical_formula_moiety 'C30 H22 Br4 Cu2 N4 O2'
_chemical_formula_sum 'C30 H22 Br4 Cu2 N4 O2'
_chemical_formula_weight 917.23
_space_group_crystal_system triclinic
_space_group_IT_number 2
_space_group_name_Hall '-P 1'
_space_group_name_H-M_alt 'P -1'
_symmetry_space_group_name_Hall '-P 1'
_symmetry_space_group_name_H-M 'P -1'
_atom_sites_solution_hydrogens geom
_audit_creation_date 2016-07-04
_audit_creation_method
;
Olex2 1.2
(compiled 2016.02.19 svn.r3266 for OlexSys, GUI svn.r5155)
;
_audit_update_record
;
2017-03-19 deposited with the CCDC.
2018-10-29 downloaded from the CCDC.
;
_cell_angle_alpha 90.501(4)
_cell_angle_beta 96.474(4)
_cell_angle_gamma 115.484(6)
_cell_formula_units_Z 1
_cell_length_a 8.5542(4)
_cell_length_b 9.5043(6)
_cell_length_c 10.1464(4)
_cell_measurement_reflns_used 3227
_cell_measurement_temperature 100(2)
_cell_measurement_theta_max 75.8110
_cell_measurement_theta_min 4.3820
_cell_volume 738.40(8)
_computing_cell_refinement
;
CrysAlisPro, Agilent Technologies,
Version 1.171.37.35 (release 13-08-2014 CrysAlis171 .NET)
(compiled Aug 13 2014,18:06:01)
;
_computing_data_collection
;
CrysAlisPro, Agilent Technologies,
Version 1.171.37.35 (release 13-08-2014 CrysAlis171 .NET)
(compiled Aug 13 2014,18:06:01)
;
_computing_data_reduction
;
CrysAlisPro, Agilent Technologies,
Version 1.171.37.35 (release 13-08-2014 CrysAlis171 .NET)
(compiled Aug 13 2014,18:06:01)
;
_computing_molecular_graphics 'Olex2 (Dolomanov et al., 2009)'
_computing_publication_material 'Olex2 (Dolomanov et al., 2009)'
_computing_structure_refinement 'ShelXL (Sheldrick, 2008)'
_computing_structure_solution 'ShelXs (Sheldrick, 2008)'
_diffrn_ambient_environment N~2~
_diffrn_ambient_temperature 100(2)
_diffrn_detector 'CCD plate'
_diffrn_detector_area_resol_mean 10.3829
_diffrn_detector_type Atlas
_diffrn_measured_fraction_theta_full 0.997
_diffrn_measured_fraction_theta_max 0.995
_diffrn_measurement_details
;
#__ type_ start__ end____ width___ exp.time_
  1 omega  -25.00   26.00   1.0000    1.0000
omega____ theta____ kappa____ phi______ frames
    -       41.4354  -77.0000  -90.0000 51

#__ type_ start__ end____ width___ exp.time_
  2 omega   28.00   56.00   1.0000    1.0000
omega____ theta____ kappa____ phi______ frames
    -       41.4354  -77.0000  -90.0000 28

#__ type_ start__ end____ width___ exp.time_
  3 omega   39.00   73.00   1.0000    1.0000
omega____ theta____ kappa____ phi______ frames
    -       41.4354  -99.0000 -180.0000 34

#__ type_ start__ end____ width___ exp.time_
  4 omega   40.00   73.00   1.0000    2.0000
omega____ theta____ kappa____ phi______ frames
    -      112.0000 -125.0000 -150.0000 33

#__ type_ start__ end____ width___ exp.time_
  5 omega   91.00  121.00   1.0000    2.0000
omega____ theta____ kappa____ phi______ frames
    -      112.0000 -125.0000 -150.0000 30

#__ type_ start__ end____ width___ exp.time_
  6 omega   55.00  106.00   1.0000    2.0000
omega____ theta____ kappa____ phi______ frames
    -      112.0000 -125.0000  -30.0000 51

#__ type_ start__ end____ width___ exp.time_
  7 omega   94.00  121.00   1.0000    2.0000
omega____ theta____ kappa____ phi______ frames
    -      112.0000 -125.0000   30.0000 27

#__ type_ start__ end____ width___ exp.time_
  8 omega   59.00   90.00   1.0000    2.0000
omega____ theta____ kappa____ phi______ frames
    -      112.0000  -30.0000  -30.0000 31

#__ type_ start__ end____ width___ exp.time_
  9 omega   56.00   83.00   1.0000    2.0000
omega____ theta____ kappa____ phi______ frames
    -      112.0000  -30.0000   60.0000 27

#__ type_ start__ end____ width___ exp.time_
 10 omega   42.00  143.00   1.0000    2.0000
omega____ theta____ kappa____ phi______ frames
    -      112.0000  -77.0000  -60.0000 101

#__ type_ start__ end____ width___ exp.time_
 11 omega   83.00  172.00   1.0000    2.0000
omega____ theta____ kappa____ phi______ frames
    -      112.0000   61.0000   90.0000 89

#__ type_ start__ end____ width___ exp.time_
 12 omega  142.00  176.00   1.0000    2.0000
omega____ theta____ kappa____ phi______ frames
    -      112.0000  125.0000    0.0000 34

#__ type_ start__ end____ width___ exp.time_
 13 omega  143.00  170.00   1.0000    2.0000
omega____ theta____ kappa____ phi______ frames
    -      112.0000  125.0000  -90.0000 27

#__ type_ start__ end____ width___ exp.time_
 14 omega   97.00  130.00   1.0000    2.0000
omega____ theta____ kappa____ phi______ frames
    -      112.0000  125.0000  -90.0000 33

#__ type_ start__ end____ width___ exp.time_
 15 omega   94.00  128.00   1.0000    2.0000
omega____ theta____ kappa____ phi______ frames
    -      112.0000  125.0000    0.0000 34

#__ type_ start__ end____ width___ exp.time_
 16 omega   99.00  152.00   1.0000    2.0000
omega____ theta____ kappa____ phi______ frames
    -      112.0000  125.0000   30.0000 53

#__ type_ start__ end____ width___ exp.time_
 17 omega   79.00  157.00   1.0000    2.0000
omega____ theta____ kappa____ phi______ frames
    -      112.0000   77.0000  -30.0000 78

#__ type_ start__ end____ width___ exp.time_
 18 omega   83.00  174.00   1.0000    2.0000
omega____ theta____ kappa____ phi______ frames
    -      112.0000   77.0000    0.0000 91

#__ type_ start__ end____ width___ exp.time_
 19 omega   61.00  123.00   1.0000    1.0000
omega____ theta____ kappa____ phi______ frames
    -       41.4354  178.0000   60.0000 62

#__ type_ start__ end____ width___ exp.time_
 20 omega    0.00   26.00   1.0000    1.0000
omega____ theta____ kappa____ phi______ frames
    -      -41.4354   38.0000 -150.0000 26

#__ type_ start__ end____ width___ exp.time_
 21 omega  -50.00   33.00   1.0000    1.0000
omega____ theta____ kappa____ phi______ frames
    -      -41.4354   38.0000 -180.0000 83

#__ type_ start__ end____ width___ exp.time_
 22 omega -105.00  -15.00   1.0000    1.0000
omega____ theta____ kappa____ phi______ frames
    -      -41.4354  -57.0000   30.0000 90

#__ type_ start__ end____ width___ exp.time_
 23 omega   40.00   77.00   1.0000    2.0000
omega____ theta____ kappa____ phi______ frames
    -      112.0000  -95.0000 -150.0000 37

#__ type_ start__ end____ width___ exp.time_
 24 omega   49.00  116.00   1.0000    2.0000
omega____ theta____ kappa____ phi______ frames
    -      112.0000 -125.0000  150.0000 67

#__ type_ start__ end____ width___ exp.time_
 25 omega  -82.00   -5.00   1.0000    1.0000
omega____ theta____ kappa____ phi______ frames
    -      -41.4354   19.0000  150.0000 77

#__ type_ start__ end____ width___ exp.time_
 26 omega  -79.00  -25.00   1.0000    1.0000
omega____ theta____ kappa____ phi______ frames
    -      -41.4354  -38.0000  120.0000 54

#__ type_ start__ end____ width___ exp.time_
 27 omega -115.00  -84.00   1.0000    1.0000
omega____ theta____ kappa____ phi______ frames
    -      -41.4354  -38.0000  120.0000 31

#__ type_ start__ end____ width___ exp.time_
 28 omega   75.00  118.00   1.0000    1.0000
omega____ theta____ kappa____ phi______ frames
    -       41.4354  178.0000  150.0000 43

#__ type_ start__ end____ width___ exp.time_
 29 omega    7.00   32.00   1.0000    1.0000
omega____ theta____ kappa____ phi______ frames
    -       41.4354   84.0000 -125.2968 25

#__ type_ start__ end____ width___ exp.time_
 30 omega   11.00   36.00   1.0000    1.0000
omega____ theta____ kappa____ phi______ frames
    -       46.0000   84.0000   86.3254 25

#__ type_ start__ end____ width___ exp.time_
 31 omega   16.00   41.00   1.0000    1.0000
omega____ theta____ kappa____ phi______ frames
    -       50.0000   81.0000  148.7820 25

#__ type_ start__ end____ width___ exp.time_
 32 omega   20.00   45.00   1.0000    1.0000
omega____ theta____ kappa____ phi______ frames
    -       54.0000   81.0000  -82.8940 25
;
_diffrn_measurement_device 'four-circle diffractometer'
_diffrn_measurement_device_type 'SuperNova, Dual, Cu at zero, Atlas'
_diffrn_measurement_method '\w scans'
_diffrn_orient_matrix_UB_11 0.0968473000
_diffrn_orient_matrix_UB_12 0.1722514000
_diffrn_orient_matrix_UB_13 0.0530665000
_diffrn_orient_matrix_UB_21 0.1163237000
_diffrn_orient_matrix_UB_22 -0.0424900000
_diffrn_orient_matrix_UB_23 0.1034853000
_diffrn_orient_matrix_UB_31 0.1325384000
_diffrn_orient_matrix_UB_32 0.0299712000
_diffrn_orient_matrix_UB_33 -0.0996019000
_diffrn_radiation_monochromator mirror
_diffrn_radiation_probe x-ray
_diffrn_radiation_type CuK\a
_diffrn_radiation_wavelength 1.54184
_diffrn_reflns_av_R_equivalents 0.0382
_diffrn_reflns_av_unetI/netI 0.0466
_diffrn_reflns_Laue_measured_fraction_full 0.997
_diffrn_reflns_Laue_measured_fraction_max 0.995
_diffrn_reflns_limit_h_max 10
_diffrn_reflns_limit_h_min -10
_diffrn_reflns_limit_k_max 11
_diffrn_reflns_limit_k_min -11
_diffrn_reflns_limit_l_max 9
_diffrn_reflns_limit_l_min -12
_diffrn_reflns_number 6459
_diffrn_reflns_point_group_measured_fraction_full 0.997
_diffrn_reflns_point_group_measured_fraction_max 0.995
_diffrn_reflns_theta_full 67.684
_diffrn_reflns_theta_max 72.443
_diffrn_reflns_theta_min 4.395
_diffrn_source 'sealed X-ray tube'
_diffrn_source_type 'SuperNova (Cu) X-ray Source'
_exptl_absorpt_coefficient_mu 8.417
_exptl_absorpt_correction_T_max 1.00000
_exptl_absorpt_correction_T_min 0.44076
_exptl_absorpt_correction_type multi-scan
_exptl_absorpt_process_details
;
CrysAlisPro, Agilent Technologies,
Version 1.171.37.35 (release 13-08-2014 CrysAlis171 .NET)
(compiled Aug 13 2014,18:06:01)
Empirical absorption correction using spherical harmonics,
 implemented in SCALE3 ABSPACK scaling algorithm.
;
_exptl_crystal_colour 'dark red'
_exptl_crystal_density_diffrn 2.063
_exptl_crystal_description prism
_exptl_crystal_F_000 444
_exptl_crystal_size_max 0.16
_exptl_crystal_size_mid 0.09
_exptl_crystal_size_min 0.05
_refine_diff_density_max 0.794
_refine_diff_density_min -0.701
_refine_diff_density_rms 0.128
_refine_ls_extinction_method none
_refine_ls_goodness_of_fit_ref 1.042
_refine_ls_hydrogen_treatment constr
_refine_ls_matrix_type full
_refine_ls_number_parameters 191
_refine_ls_number_reflns 2921
_refine_ls_number_restraints 0
_refine_ls_restrained_S_all 1.042
_refine_ls_R_factor_all 0.0418
_refine_ls_R_factor_gt 0.0336
_refine_ls_shift/su_max 0.000
_refine_ls_shift/su_mean 0.000
_refine_ls_structure_factor_coef Fsqd
_refine_ls_weighting_details 'w=1/[\s^2^(Fo^2^)+(0.0446P)^2^] where P=(Fo^2^+2Fc^2^)/3'
_refine_ls_weighting_scheme calc
_refine_ls_wR_factor_gt 0.0784
_refine_ls_wR_factor_ref 0.0835
_reflns_Friedel_coverage 0.000
_reflns_number_gt 2537
_reflns_number_total 2921
_reflns_threshold_expression 'I > 2\s(I)'
_cod_data_source_file c8nj02718h2.cif
_cod_data_source_block xrd_31
_cod_depositor_comments 'Adding full bibliography for 7057891--7057914.cif.'
_cod_original_cell_volume 738.40(7)
_cod_database_code 7057914
_shelxl_version_number 2013-4
_shelx_space_group_comment
;
The symmetry employed for this shelxl refinement is uniquely defined
by the following loop, which should always be used as a source of
symmetry information in preference to the above space-group names.
They are only intended as comments.
;
_reflns_odcompleteness_completeness 99.59
_reflns_odcompleteness_iscentric 1
_reflns_odcompleteness_theta 71.98
_olex2_refinement_description
;
1. Fixed Uiso
 At 1.2 times of:
  All C(H) groups
 At 1.5 times of:
  All C(H,H,H) groups
2.a Aromatic/amide H refined with riding coordinates:
 C6(H6), C7(H7), C9(H9), C14(H14), C15(H15), C16(H16), C17(H17), C18(H18)
2.b Idealised Me refined as rotating group:
 C10(H10A,H10B,H10C)
;

loop_
_space_group_symop_operation_xyz
'x, y, z'
'-x, -y, -z'

loop_
_atom_site_label
_atom_site_type_symbol
_atom_site_fract_x
_atom_site_fract_y
_atom_site_fract_z
_atom_site_U_iso_or_equiv
_atom_site_adp_type
_atom_site_occupancy
_atom_site_site_symmetry_order
_atom_site_calc_flag
_atom_site_refinement_flags_posn
N1 N -0.3373(4) -0.0710(4) 0.5139(3) 0.0113(6) Uani 1 1 d .
C2 C -0.3662(5) -0.0321(4) 0.3866(3) 0.0103(7) Uani 1 1 d .
C3 C -0.2049(5) 0.1142(4) 0.3649(3) 0.0099(7) Uani 1 1 d .
C4 C -0.0865(5) 0.1536(4) 0.4898(3) 0.0105(7) Uani 1 1 d .
C5 C -0.1726(5) 0.0364(4) 0.5755(3) 0.0121(7) Uani 1 1 d .
C6 C -0.0953(5) 0.0323(4) 0.7021(3) 0.0116(7) Uani 1 1 d .
H6 H -0.1527 -0.0462 0.7573 0.014 Uiso 1 1 calc R
C7 C 0.0705(5) 0.1491(4) 0.7440(3) 0.0134(7) Uani 1 1 d .
H7 H 0.1251 0.1502 0.8289 0.016 Uiso 1 1 calc R
C8 C 0.1556(5) 0.2645(4) 0.6596(3) 0.0112(7) Uani 1 1 d .
C9 C 0.0799(5) 0.2695(4) 0.5326(3) 0.0117(7) Uani 1 1 d .
H9 H 0.1386 0.3479 0.4778 0.014 Uiso 1 1 calc R
C10 C -0.4523(5) -0.2118(4) 0.5698(3) 0.0151(7) Uani 1 1 d .
H10A H -0.5587 -0.2633 0.5101 0.023 Uiso 1 1 calc GR
H10B H -0.4783 -0.1856 0.6536 0.023 Uiso 1 1 calc GR
H10C H -0.3964 -0.2801 0.5828 0.023 Uiso 1 1 calc GR
O11 O -0.4944(3) -0.0986(3) 0.3051(2) 0.0136(5) Uani 1 1 d .
N12 N -0.1999(4) 0.1630(4) 0.2468(3) 0.0110(6) Uani 1 1 d .
C13 C -0.0563(4) 0.3007(4) 0.2147(3) 0.0106(7) Uani 1 1 d .
C14 C 0.0272(5) 0.2899(5) 0.1077(4) 0.0164(8) Uani 1 1 d .
H14 H -0.0083 0.1948 0.0601 0.020 Uiso 1 1 calc R
C15 C 0.1647(5) 0.4234(5) 0.0730(4) 0.0186(8) Uani 1 1 d .
H15 H 0.2232 0.4168 0.0030 0.022 Uiso 1 1 calc R
C16 C 0.2158(5) 0.5662(5) 0.1414(4) 0.0176(8) Uani 1 1 d .
H16 H 0.3083 0.6549 0.1179 0.021 Uiso 1 1 calc R
C17 C 0.1270(5) 0.5756(5) 0.2457(4) 0.0169(8) Uani 1 1 d .
H17 H 0.1588 0.6716 0.2905 0.020 Uiso 1 1 calc R
C18 C -0.0077(5) 0.4437(4) 0.2833(3) 0.0132(7) Uani 1 1 d .
H18 H -0.0654 0.4504 0.3537 0.016 Uiso 1 1 calc R
Cu19 Cu -0.39932(7) 0.04451(7) 0.10977(5) 0.01470(14) Uani 1 1 d .
Br20 Br -0.39410(5) -0.14939(5) -0.04164(3) 0.01482(11) Uani 1 1 d .
Br21 Br 0.37961(5) 0.42456(5) 0.72423(4) 0.01684(11) Uani 1 1 d .

loop_
_atom_site_aniso_label
_atom_site_aniso_U_11
_atom_site_aniso_U_22
_atom_site_aniso_U_33
_atom_site_aniso_U_23
_atom_site_aniso_U_13
_atom_site_aniso_U_12
N1 0.0071(15) 0.0136(16) 0.0111(14) 0.0049(11) 0.0033(11) 0.0020(13)
C2 0.0095(17) 0.0102(17) 0.0127(16) 0.0012(13) 0.0041(13) 0.0050(15)
C3 0.0090(17) 0.0068(16) 0.0142(16) 0.0021(13) 0.0052(13) 0.0028(14)
C4 0.0090(17) 0.0106(17) 0.0120(16) 0.0016(13) 0.0032(13) 0.0040(15)
C5 0.0112(17) 0.0118(18) 0.0138(17) 0.0010(13) 0.0039(13) 0.0048(15)
C6 0.0130(18) 0.0119(17) 0.0108(16) 0.0052(13) 0.0043(13) 0.0054(15)
C7 0.0145(18) 0.0167(19) 0.0107(16) 0.0021(13) 0.0003(13) 0.0087(16)
C8 0.0057(16) 0.0123(17) 0.0141(16) -0.0010(13) -0.0006(12) 0.0030(14)
C9 0.0118(18) 0.0124(18) 0.0126(16) 0.0025(13) 0.0033(13) 0.0063(15)
C10 0.0141(18) 0.0122(18) 0.0150(17) 0.0039(14) 0.0041(14) 0.0013(16)
O11 0.0097(13) 0.0133(13) 0.0144(12) 0.0011(10) 0.0010(10) 0.0018(11)
N12 0.0095(15) 0.0111(15) 0.0114(14) 0.0016(11) 0.0011(11) 0.0035(13)
C13 0.0079(17) 0.0119(18) 0.0106(16) 0.0037(13) -0.0010(12) 0.0034(15)
C14 0.0174(19) 0.0147(19) 0.0158(17) 0.0024(14) 0.0047(14) 0.0051(17)
C15 0.016(2) 0.021(2) 0.0193(18) 0.0041(15) 0.0077(15) 0.0073(18)
C16 0.0125(19) 0.017(2) 0.0221(19) 0.0083(15) 0.0043(15) 0.0046(17)
C17 0.018(2) 0.0144(19) 0.0190(18) 0.0028(15) 0.0016(15) 0.0084(17)
C18 0.0161(19) 0.0139(19) 0.0105(16) 0.0017(13) 0.0018(13) 0.0074(16)
Cu19 0.0133(3) 0.0164(3) 0.0114(3) 0.0013(2) -0.0003(2) 0.0040(2)
Br20 0.0156(2) 0.0185(2) 0.01256(18) 0.00279(14) 0.00322(14) 0.00909(17)
Br21 0.0108(2) 0.0174(2) 0.01602(19) 0.00321(14) -0.00154(14) 0.00105(17)

loop_
_atom_type_symbol
_atom_type_description
_atom_type_scat_dispersion_real
_atom_type_scat_dispersion_imag
_atom_type_scat_source
C C 0.0181 0.0091 'International Tables Vol C Tables 4.2.6.8 and 6.1.1.4'
H H 0.0000 0.0000 'International Tables Vol C Tables 4.2.6.8 and 6.1.1.4'
Br Br -0.6763 1.2805 'International Tables Vol C Tables 4.2.6.8 and 6.1.1.4'
Cu Cu -1.9646 0.5888 'International Tables Vol C Tables 4.2.6.8 and 6.1.1.4'
N N 0.0311 0.0180 'International Tables Vol C Tables 4.2.6.8 and 6.1.1.4'
O O 0.0492 0.0322 'International Tables Vol C Tables 4.2.6.8 and 6.1.1.4'

loop_
_geom_angle_atom_site_label_1
_geom_angle_atom_site_label_2
_geom_angle_atom_site_label_3
_geom_angle
_geom_angle_site_symmetry_1
_geom_angle_site_symmetry_3
C2 N1 C5 110.1(3) . .
C2 N1 C10 124.2(3) . .
C5 N1 C10 125.3(3) . .
N1 C2 C3 106.6(3) . .
O11 C2 N1 128.0(3) . .
O11 C2 C3 125.3(3) . .
C4 C3 C2 106.3(3) . .
N12 C3 C2 116.4(3) . .
N12 C3 C4 137.1(3) . .
C5 C4 C3 105.7(3) . .
C9 C4 C3 134.5(3) . .
C9 C4 C5 119.8(3) . .
N1 C5 C4 111.3(3) . .
C6 C5 N1 126.8(3) . .
C6 C5 C4 121.9(4) . .
C5 C6 H6 121.1 . .
C5 C6 C7 117.9(3) . .
C7 C6 H6 121.1 . .
C6 C7 H7 119.8 . .
C6 C7 C8 120.4(3) . .
C8 C7 H7 119.8 . .
C7 C8 Br21 118.4(3) . .
C9 C8 C7 122.3(3) . .
C9 C8 Br21 119.2(3) . .
C4 C9 H9 121.1 . .
C8 C9 C4 117.8(3) . .
C8 C9 H9 121.1 . .
N1 C10 H10A 109.5 . .
N1 C10 H10B 109.5 . .
N1 C10 H10C 109.5 . .
H10A C10 H10B 109.5 . .
H10A C10 H10C 109.5 . .
H10B C10 H10C 109.5 . .
C2 O11 Cu19 101.4(2) . .
C3 N12 C13 121.5(3) . .
C3 N12 Cu19 118.2(3) . .
C13 N12 Cu19 120.2(2) . .
C14 C13 N12 118.1(3) . .
C14 C13 C18 120.7(3) . .
C18 C13 N12 121.0(3) . .
C13 C14 H14 120.5 . .
C15 C14 C13 119.0(4) . .
C15 C14 H14 120.5 . .
C14 C15 H15 119.6 . .
C16 C15 C14 120.9(3) . .
C16 C15 H15 119.6 . .
C15 C16 H16 120.4 . .
C15 C16 C17 119.3(4) . .
C17 C16 H16 120.4 . .
C16 C17 H17 119.6 . .
C18 C17 C16 120.7(4) . .
C18 C17 H17 119.6 . .
C13 C18 H18 120.3 . .
C17 C18 C13 119.4(3) . .
C17 C18 H18 120.3 . .
O11 Cu19 Cu19 118.98(7) . 2_455
N12 Cu19 O11 78.31(11) . .
N12 Cu19 Cu19 162.69(9) . 2_455
N12 Cu19 Br20 121.42(8) . .
N12 Cu19 Br20 119.15(8) . 2_455
Br20 Cu19 O11 103.16(6) . .
Br20 Cu19 O11 106.49(6) 2_455 .
Br20 Cu19 Cu19 57.92(2) 2_455 2_455
Br20 Cu19 Cu19 58.33(2) . 2_455
Br20 Cu19 Br20 116.25(2) . 2_455
Cu19 Br20 Cu19 63.75(2) . 2_455

loop_
_geom_bond_atom_site_label_1
_geom_bond_atom_site_label_2
_geom_bond_distance
_geom_bond_site_symmetry_2
N1 C2 1.371(4) .
N1 C5 1.404(5) .
N1 C10 1.445(4) .
C2 C3 1.520(5) .
C2 O11 1.215(4) .
C3 C4 1.465(5) .
C3 N12 1.287(4) .
C4 C5 1.412(5) .
C4 C9 1.390(5) .
C5 C6 1.386(5) .
C6 H6 0.9300 .
C6 C7 1.388(5) .
C7 H7 0.9300 .
C7 C8 1.391(5) .
C8 C9 1.387(5) .
C8 Br21 1.899(4) .
C9 H9 0.9300 .
C10 H10A 0.9600 .
C10 H10B 0.9600 .
C10 H10C 0.9600 .
O11 Cu19 2.428(2) .
N12 C13 1.429(5) .
N12 Cu19 1.974(3) .
C13 C14 1.391(5) .
C13 C18 1.391(5) .
C14 H14 0.9300 .
C14 C15 1.391(5) .
C15 H15 0.9300 .
C15 C16 1.385(6) .
C16 H16 0.9300 .
C16 C17 1.393(5) .
C17 H17 0.9300 .
C17 C18 1.382(5) .
C18 H18 0.9300 .
Cu19 Cu19 2.5481(11) 2_455
Cu19 Br20 2.4180(6) 2_455
Cu19 Br20 2.4073(6) .
Br20 Cu19 2.4180(6) 2_455

loop_
_geom_torsion_atom_site_label_1
_geom_torsion_atom_site_label_2
_geom_torsion_atom_site_label_3
_geom_torsion_atom_site_label_4
_geom_torsion
N1 C2 C3 C4 -0.6(3)
N1 C2 C3 N12 174.5(3)
N1 C2 O11 Cu19 -173.8(3)
N1 C5 C6 C7 179.1(3)
C2 N1 C5 C4 0.9(4)
C2 N1 C5 C6 -177.5(3)
C2 C3 C4 C5 1.1(3)
C2 C3 C4 C9 178.4(3)
C2 C3 N12 C13 179.0(3)
C2 C3 N12 Cu19 0.2(4)
C3 C2 O11 Cu19 6.7(3)
C3 C4 C5 N1 -1.2(4)
C3 C4 C5 C6 177.3(3)
C3 C4 C9 C8 -176.8(3)
C3 N12 C13 C14 126.8(3)
C3 N12 C13 C18 -57.0(5)
C4 C3 N12 C13 -7.9(6)
C4 C3 N12 Cu19 173.3(3)
C4 C5 C6 C7 0.8(5)
C5 N1 C2 C3 -0.2(3)
C5 N1 C2 O11 -179.7(3)
C5 C4 C9 C8 0.2(5)
C5 C6 C7 C8 -0.8(5)
C6 C7 C8 C9 0.6(5)
C6 C7 C8 Br21 178.3(2)
C7 C8 C9 C4 -0.3(5)
C9 C4 C5 N1 -179.0(3)
C9 C4 C5 C6 -0.5(5)
C10 N1 C2 C3 -173.8(3)
C10 N1 C2 O11 6.6(5)
C10 N1 C5 C4 174.5(3)
C10 N1 C5 C6 -3.9(5)
O11 C2 C3 C4 179.0(3)
O11 C2 C3 N12 -5.9(5)
N12 C3 C4 C5 -172.5(4)
N12 C3 C4 C9 4.8(7)
N12 C13 C14 C15 178.5(3)
N12 C13 C18 C17 -177.2(3)
C13 C14 C15 C16 -1.6(6)
C14 C13 C18 C17 -1.1(5)
C14 C15 C16 C17 -0.4(6)
C15 C16 C17 C18 1.6(6)
C16 C17 C18 C13 -0.9(6)
C18 C13 C14 C15 2.3(5)
Cu19 N12 C13 C14 -54.4(4)
Cu19 N12 C13 C18 121.8(3)
Br21 C8 C9 C4 -177.9(2)
